data_7216278
loop_
_publ_author_name
'Trivedi, Darshak R.'
'Ballabh, Amar'
'Dastidar, Parthasarathi'

_publ_section_title
;
 Supramolecular assemblies in salts and co-crystals of imidazoles with
 dicarboxylic acids
;
_journal_issue 64
_journal_name_full CrystEngComm
_journal_page_first 358
_journal_paper_doi 10.1039/b309216j
_journal_volume 5
_journal_year 2003
_chemical_formula_sum 'C11 H9.5 N2 O4'
_chemical_formula_weight 233.71
_chemical_name_common 'Benzimidazole / succinic acid (1:1) cocrystal 3'
_chemical_name_systematic
;
?
;
_space_group_IT_number 14
_symmetry_cell_setting monoclinic
_symmetry_space_group_name_Hall '-P 2ybc'
_symmetry_space_group_name_H-M 'P 1 21/c 1'
_atom_sites_solution_hydrogens geom
_atom_sites_solution_primary direct
_atom_sites_solution_secondary difmap
_audit_creation_method SHELXL-97
_cell_angle_alpha 90.00
_cell_angle_beta 106.817(19)
_cell_angle_gamma 90.00
_cell_formula_units_Z 4
_cell_length_a 9.639(2)
_cell_length_b 5.083(3)
_cell_length_c 23.066(6)
_cell_measurement_reflns_used 25
_cell_measurement_temperature 293(2)
_cell_measurement_theta_max 12
_cell_measurement_theta_min 8
_cell_volume 1081.8(7)
_computing_cell_refinement CAD4-PC
_computing_data_collection CAD4-PC
_computing_data_reduction NRCVAX
_computing_molecular_graphics 'PLATON, MERCURY 1.1.1'
_computing_structure_refinement 'SHELXL-97 (Sheldrick, 1997)'
_computing_structure_solution 'SHELXS-97 (Sheldrick, 1990)'
_diffrn_ambient_temperature 293(2)
_diffrn_measured_fraction_theta_full 0.877
_diffrn_measured_fraction_theta_max 0.877
_diffrn_measurement_device_type CAD4
_diffrn_measurement_method 'OMEGA TWO THETA'
_diffrn_radiation_monochromator graphite
_diffrn_radiation_source 'fine-focus sealed tube'
_diffrn_radiation_type MoK\a
_diffrn_radiation_wavelength 0.70930
_diffrn_reflns_av_R_equivalents 0.0000
_diffrn_reflns_av_sigmaI/netI 0.0545
_diffrn_reflns_limit_h_max 10
_diffrn_reflns_limit_h_min -10
_diffrn_reflns_limit_k_max 0
_diffrn_reflns_limit_k_min -5
_diffrn_reflns_limit_l_max 9
_diffrn_reflns_limit_l_min -24
_diffrn_reflns_number 1415
_diffrn_reflns_theta_full 22.42
_diffrn_reflns_theta_max 22.42
_diffrn_reflns_theta_min 2.20
_diffrn_standards_decay_% NIL
_diffrn_standards_interval_time 1HR
_diffrn_standards_number 3
_exptl_absorpt_coefficient_mu 0.112
_exptl_crystal_colour COLOURLESS
_exptl_crystal_density_diffrn 1.435
_exptl_crystal_density_method 'not measured'
_exptl_crystal_description PLATE
_exptl_crystal_F_000 486
_exptl_crystal_size_max 0.25mm
_exptl_crystal_size_mid 0.18mm
_exptl_crystal_size_min 0.12mm
_refine_diff_density_max 0.359
_refine_diff_density_min -0.280
_refine_diff_density_rms 0.055
_refine_ls_extinction_method none
_refine_ls_goodness_of_fit_ref 0.995
_refine_ls_hydrogen_treatment mixed
_refine_ls_matrix_type full
_refine_ls_number_parameters 191
_refine_ls_number_reflns 1415
_refine_ls_number_restraints 0
_refine_ls_restrained_S_all 0.995
_refine_ls_R_factor_all 0.0869
_refine_ls_R_factor_gt 0.0499
_refine_ls_shift/su_max 0.000
_refine_ls_shift/su_mean 0.000
_refine_ls_structure_factor_coef Fsqd
_refine_ls_weighting_details 'w=1/[\s^2^(Fo^2^)+(0.0920P)^2^+0.0000P] where P=(Fo^2^+2Fc^2^)/3'
_refine_ls_weighting_scheme calc
_refine_ls_wR_factor_gt 0.1344
_refine_ls_wR_factor_ref 0.1454
_reflns_number_gt 933
_reflns_number_total 1415
_reflns_threshold_expression >2sigma(I)
_cod_data_source_file b309216j.txt
_cod_data_source_block dt0529r
_cod_depositor_comments
;
The following automatic conversions were performed:

'_symmetry_cell_setting' value 'MONOCLINIC' changed to 'monoclinic'
according to
/usr/data/users/saulius/automatic-downloads/retrospective/RSC/lib/dictionaries/cif_core.dic
dictionary named 'cif_core.dic' version 2.4.2 from 2011-04-26.

Automatic conversion script
Id: cif_fix_values 2281 2013-09-26 08:29:07Z andrius 

The following automatic conversions were performed:

'_refine_ls_weighting_scheme' value 'calc
w=1/[\s^2^(Fo^2^)+(0.0920P)^2^+0.0000P] where P=(Fo^2^+2Fc^2^)/3' was
changed to 'calc'. New tag '_refine_ls_weighting_details' was
created. The value of the new tag was set to
'w=1/[\s^2^(Fo^2^)+(0.0920P)^2^+0.0000P] where P=(Fo^2^+2Fc^2^)/3'.

Automatic conversion script
Id: cif_fix_values 3143 2015-03-26 13:38:13Z robertas 
;
_cod_original_sg_symbol_H-M P21/C
_cod_original_formula_sum 'C11 H9.50 N2 O4'
_cod_database_code 7216278

loop_
_symmetry_equiv_pos_as_xyz
'x, y, z'
'-x, y+1/2, -z+1/2'
'-x, -y, -z'
'x, -y-1/2, z-1/2'

loop_
_atom_site_label
_atom_site_type_symbol
_atom_site_fract_x
_atom_site_fract_y
_atom_site_fract_z
_atom_site_U_iso_or_equiv
_atom_site_adp_type
_atom_site_occupancy
_atom_site_calc_flag
_atom_site_refinement_flags
C1 C 0.0813(4) 0.8114(7) 0.05937(16) 0.0397(9) Uani 1 d .
C2 C 0.4250(4) 0.8663(7) 0.07407(16) 0.0394(9) Uani 1 d .
C3 C 0.3071(4) 1.0656(8) 0.05534(19) 0.0411(9) Uani 1 d .
C4 C 0.1870(4) 1.0288(8) 0.08481(17) 0.0427(9) Uani 1 d .
O1 O -0.0247(3) 0.7829(5) 0.07899(13) 0.0603(8) Uani 1 d .
O2 O 0.1024(2) 0.6654(5) 0.01806(11) 0.0495(7) Uani 1 d .
O3 O 0.4388(3) 0.7277(5) 0.11875(11) 0.0520(8) Uani 1 d .
O4 O 0.5150(3) 0.8456(5) 0.04212(11) 0.0540(7) Uani 1 d .
N1' N 0.6615(3) 0.4035(6) 0.13474(14) 0.0495(8) Uani 1 d .
C2' C 0.7392(5) 0.3375(9) 0.09817(19) 0.0566(11) Uani 1 d .
N3' N 0.8276(3) 0.1370(6) 0.11857(13) 0.0471(8) Uani 1 d .
C4' C 0.8071(3) 0.0670(7) 0.17349(15) 0.0389(9) Uani 1 d .
C5' C 0.7030(3) 0.2348(6) 0.18402(16) 0.0401(9) Uani 1 d .
C6' C 0.6620(4) 0.2117(9) 0.2371(2) 0.0539(11) Uani 1 d .
C7' C 0.7260(4) 0.0209(9) 0.2769(2) 0.0578(11) Uani 1 d .
C8' C 0.8288(4) -0.1458(8) 0.26575(18) 0.0540(10) Uani 1 d .
C9' C 0.8699(4) -0.1285(8) 0.21457(17) 0.0471(10) Uani 1 d .
H3A H 0.347(4) 1.206(7) 0.0692(16) 0.041(11) Uiso 1 d .
H3B H 0.266(4) 1.074(7) 0.0093(17) 0.046(10) Uiso 1 d .
H4A H 0.129(4) 1.181(8) 0.0822(17) 0.060(11) Uiso 1 d .
H4B H 0.230(4) 0.985(7) 0.1322(17) 0.059(10) Uiso 1 d .
H2' H 0.725(4) 0.427(7) 0.0648(15) 0.039(10) Uiso 1 d .
H6' H 0.601(4) 0.323(7) 0.2428(17) 0.052(11) Uiso 1 d .
H7' H 0.714(4) 0.005(7) 0.3166(18) 0.057(11) Uiso 1 d .
H8' H 0.871(4) -0.302(8) 0.2965(18) 0.068(12) Uiso 1 d .
H9' H 0.931(4) -0.235(8) 0.2057(16) 0.054(12) Uiso 1 d .
H4O H 0.5000 1.0000 0.0000 0.079(17) Uiso 1 d S

loop_
_atom_site_aniso_label
_atom_site_aniso_U_11
_atom_site_aniso_U_22
_atom_site_aniso_U_33
_atom_site_aniso_U_23
_atom_site_aniso_U_13
_atom_site_aniso_U_12
C1 0.0354(19) 0.037(2) 0.049(2) 0.0070(17) 0.0163(17) 0.0061(16)
C2 0.0347(19) 0.040(2) 0.043(2) 0.0020(18) 0.0097(17) -0.0039(17)
C3 0.037(2) 0.035(2) 0.048(2) -0.0008(19) 0.0069(18) -0.0023(19)
C4 0.040(2) 0.042(2) 0.047(2) -0.0056(18) 0.0138(19) 0.0060(19)
O1 0.0517(16) 0.0572(17) 0.0850(19) -0.0053(14) 0.0404(16) -0.0045(14)
O2 0.0464(15) 0.0476(15) 0.0600(16) -0.0143(14) 0.0239(13) -0.0038(12)
O3 0.0480(16) 0.0611(17) 0.0496(15) 0.0209(14) 0.0186(13) 0.0143(13)
O4 0.0481(15) 0.0617(17) 0.0610(16) 0.0158(14) 0.0295(14) 0.0102(13)
N1' 0.0500(19) 0.0508(19) 0.0454(18) 0.0034(16) 0.0101(16) -0.0008(15)
C2' 0.054(3) 0.066(3) 0.041(2) 0.014(2) -0.001(2) -0.016(2)
N3' 0.0383(17) 0.062(2) 0.0383(17) 0.0000(16) 0.0069(14) -0.0091(16)
C4' 0.0316(19) 0.045(2) 0.042(2) -0.0087(18) 0.0126(16) -0.0068(17)
C5' 0.0319(19) 0.037(2) 0.050(2) -0.0063(17) 0.0097(17) -0.0042(16)
C6' 0.042(2) 0.056(3) 0.070(3) -0.017(2) 0.025(2) 0.000(2)
C7' 0.060(3) 0.064(3) 0.052(3) 0.002(2) 0.021(2) -0.008(3)
C8' 0.055(2) 0.052(3) 0.053(2) 0.004(2) 0.014(2) -0.004(2)
C9' 0.038(2) 0.046(2) 0.056(3) -0.005(2) 0.0101(19) 0.0031(19)

loop_
_atom_type_symbol
_atom_type_description
_atom_type_scat_dispersion_real
_atom_type_scat_dispersion_imag
_atom_type_scat_source
C C 0.0033 0.0016 'International Tables Vol C Tables 4.2.6.8 and 6.1.1.4'
N N 0.0061 0.0033 'International Tables Vol C Tables 4.2.6.8 and 6.1.1.4'
O O 0.0106 0.0060 'International Tables Vol C Tables 4.2.6.8 and 6.1.1.4'
H H 0.0000 0.0000 'International Tables Vol C Tables 4.2.6.8 and 6.1.1.4'

loop_
_geom_angle_atom_site_label_1
_geom_angle_atom_site_label_2
_geom_angle_atom_site_label_3
_geom_angle
_geom_angle_site_symmetry_1
O1 C1 O2 122.3(3) .
O1 C1 C4 118.7(3) .
O2 C1 C4 119.0(3) .
O3 C2 O3 0.0(4) 1
O3 C2 O4 120.3(3) 1
O3 C2 O4 120.3(3) .
O3 C2 C3 121.6(3) 1
O3 C2 C3 121.6(3) .
O4 C2 C3 118.1(3) .
C2 C3 C4 113.8(3) .
C2 C3 H3A 104(2) .
C4 C3 H3A 105(2) .
C2 C3 H3B 111.5(19) .
C4 C3 H3B 110.6(19) .
H3A C3 H3B 111(3) .
C1 C4 C3 115.9(3) .
C1 C4 H4A 105(2) .
C3 C4 H4A 113(2) .
C1 C4 H4B 105(2) .
C3 C4 H4B 111.5(18) .
H4A C4 H4B 106(3) .
O3 O3 C2 0(10) 1
C2 O4 H4O 117.1(2) .
C2' N1' C5' 106.5(3) .
N1' C2' N3' 113.1(4) .
N1' C2' H2' 117(2) .
N3' C2' H2' 129(2) .
C2' N3' C4' 106.0(3) .
N3' C4' C9' 131.4(3) .
N3' C4' C5' 107.7(3) .
C9' C4' C5' 121.0(3) .
N1' C5' C4' 106.7(3) .
N1' C5' C6' 133.1(3) .
C4' C5' C6' 120.2(4) .
C7' C6' C5' 117.7(4) .
C7' C6' H6' 125(3) .
C5' C6' H6' 117(3) .
C6' C7' C8' 121.5(4) .
C6' C7' H7' 123(2) .
C8' C7' H7' 115(2) .
C9' C8' C7' 121.9(4) .
C9' C8' H8' 119(2) .
C7' C8' H8' 119(2) .
C8' C9' C4' 117.6(4) .
C8' C9' H9' 124(3) .
C4' C9' H9' 119(3) .

loop_
_geom_bond_atom_site_label_1
_geom_bond_atom_site_label_2
_geom_bond_distance
_geom_bond_site_symmetry_2
C1 O1 1.240(4) .
C1 O2 1.270(4) .
C1 C4 1.503(5) .
C2 O3 1.223(4) 1
C2 O3 1.223(4) .
C2 O4 1.295(4) .
C2 C3 1.490(5) .
C3 C4 1.514(5) .
C3 H3A 0.83(4) .
C3 H3B 1.02(3) .
C4 H4A 0.95(4) .
C4 H4B 1.07(4) .
O3 O3 0.000(10) 1
O4 H4O 1.224(2) .
N1' C2' 1.323(5) .
N1' C5' 1.387(4) .
C2' N3' 1.324(5) .
C2' H2' 0.87(3) .
N3' C4' 1.384(4) .
C4' C9' 1.386(5) .
C4' C5' 1.391(5) .
C5' C6' 1.396(5) .
C6' C7' 1.355(6) .
C6' H6' 0.85(4) .
C7' C8' 1.383(6) .
C7' H7' 0.96(4) .
C8' C9' 1.352(5) .
C8' H8' 1.06(4) .
C9' H9' 0.87(4) .

loop_
_geom_hbond_atom_site_label_D
_geom_hbond_atom_site_label_H
_geom_hbond_atom_site_label_A
_geom_hbond_distance_DH
_geom_hbond_distance_HA
_geom_hbond_distance_DA
_geom_hbond_angle_DHA
_geom_hbond_site_symmetry_A
O4 H4O O4 1.224(2) 1.224(2) 2.449(5) 180.0 3_675
